data_2011434
loop_
_publ_author_name
'El Hazazi, S.'
'Baouid, A.'
'Hasnaoui, A.'
'Pierrot, M.'

_publ_section_title
;\'Ethyl
 5-m\'ethylthio-3-(4-nitroph\'enyl)-3a-ph\'enyl-3a,4-dihydro-3<i>H</i>-[1,2,4]triazolo[4,3-<i>a</i>][1,5]benzodiaz\'epine-1-carboxylate
;
_journal_issue 10
_journal_name_full 'Acta Crystallographica Section C'
_journal_page_first e457
_journal_page_last e458
_journal_paper_doi 10.1107/S0108270100011677
_journal_volume 56
_journal_year 2000
_chemical_formula_moiety 'C26 H23 N5 O4 S'
_chemical_formula_sum 'C26 H23 N5 O4 S'
_chemical_formula_weight 501.57
_space_group_IT_number 14
_symmetry_cell_setting monoclinic
_symmetry_space_group_name_Hall '-P 2ybc'
_symmetry_space_group_name_H-M 'P 1 21/c 1'
_cell_angle_alpha 90.000(10)
_cell_angle_beta 97.977(3)
_cell_angle_gamma 90.000(10)
_cell_formula_units_Z 8
_cell_length_a 18.4896(3)
_cell_length_b 14.4128(5)
_cell_length_c 18.6685(6)
_cell_measurement_reflns_used 30522
_cell_measurement_temperature 298
_cell_measurement_theta_max 25.02
_cell_measurement_theta_min 1
_cell_volume 4926.8(2)
_computing_data_collection 'KappaCCD Software (Nonius, 1997)'
_computing_data_reduction 'DENZO and SCALEPAK (Otwinowski & Minor, 1997)'
_computing_publication_material maXus
_computing_structure_refinement 'maXus (Mackay et al., 1999)'
_computing_structure_solution 'SIR92 (Altomare et al., 1994)'
_diffrn_measurement_device KappaCCD
_diffrn_measurement_method \f
_diffrn_radiation_source 'fine-focus sealed tube'
_diffrn_radiation_type MoK\a
_diffrn_radiation_wavelength .71073
_diffrn_reflns_av_R_equivalents .051
_diffrn_reflns_limit_h_max 22
_diffrn_reflns_limit_h_min 0
_diffrn_reflns_limit_k_max 17
_diffrn_reflns_limit_k_min 0
_diffrn_reflns_limit_l_max 22
_diffrn_reflns_limit_l_min -22
_diffrn_reflns_number 8666
_diffrn_reflns_theta_max 25.02
_exptl_absorpt_coefficient_mu .174
_exptl_absorpt_correction_type none
_exptl_crystal_colour Colourless
_exptl_crystal_density_diffrn 1.352
_exptl_crystal_density_method 'not measured'
_exptl_crystal_description Prism
_exptl_crystal_F_000 2096
_exptl_crystal_size_max .35
_exptl_crystal_size_mid .35
_exptl_crystal_size_min .25
_refine_diff_density_max .46
_refine_diff_density_min -.45
_refine_ls_extinction_method none
_refine_ls_goodness_of_fit_all 1.924
_refine_ls_goodness_of_fit_ref 1.806
_refine_ls_hydrogen_treatment noref
_refine_ls_matrix_type full
_refine_ls_number_parameters 649
_refine_ls_number_reflns 6645
_refine_ls_R_factor_all .083
_refine_ls_R_factor_gt .064
_refine_ls_shift/su_max .022
_refine_ls_shift/su_mean .001
_refine_ls_structure_factor_coef F^2^
_refine_ls_weighting_details 'w = 1/[\s^2^(Fo^2^) + 0.03000Fo^2^]'
_refine_ls_weighting_scheme sigma
_refine_ls_wR_factor_all .063
_refine_ls_wR_factor_ref .061
_reflns_number_gt 6645
_reflns_number_total 8230
_reflns_threshold_expression I>2.3\s(I)
_cod_data_source_file qa0295.cif
_cod_data_source_block I
_cod_depositor_comments
;
The following automatic conversions were performed:
'_symmetry_cell_setting' value 'Monoclinic' changed to 'monoclinic'
according to '/home/saulius/struct/CIF-dictionaries/cif_core.dic'
dictionary named 'cif_core.dic' version 2.4.1 from 2010-06-29.

Automatic conversion script
Id: cif_fix_enum 1527 2010-12-29 10:47:43Z saulius 

The following automatic conversions were performed:

'_atom_site_adp_type' tag value 'Uij' was replaced with 'Uani' value
72 times.

Automatic conversion script
Id: cif_fix_values 1646 2011-03-28 12:23:43Z adriana 

The following automatic conversions were performed:

'_symmetry_cell_setting' value 'Monoclinic' changed to 'monoclinic'
according to /home/saulius/struct/CIF-dictionaries/cif_core.dic
dictionary named 'cif_core.dic' version 2.4.1 from 2010-06-29.

Automatic conversion script
Id: cif_fix_values 1715 2011-07-08 13:25:40Z adriana 
;
_cod_original_cell_volume 4926.8(3)
_cod_original_sg_symbol_H-M 'P 21/c'
_cod_database_code 2011434
_cod_database_fobs_code 2011434

loop_
_symmetry_equiv_pos_as_xyz
+X,+Y,+Z
-X,-Y,-Z
'-X,+Y+ 1/2,-Z+ 1/2'
'+X,-Y+ 1/2,+Z+ 1/2'

loop_
_atom_site_label
_atom_site_fract_x
_atom_site_fract_y
_atom_site_fract_z
_atom_site_U_iso_or_equiv
_atom_site_adp_type
_atom_site_occupancy
C1 .90469(3) .11746(3) .25078(2) .0409(3) Uani 1.00
C10 .87429(3) -.08528(4) .15068(3) .0546(3) Uani 1.00
C12 .94260(3) .06176(4) .31075(3) .0494(3) Uani 1.00
C14 1.01770(9) .05620(12) .42000(9) .0420(4) Uani 1.00
C15 1.07797(5) .09552(7) .45301(5) .1331(7) Uani 1.00
C17 .83149(3) .32347(3) .18409(3) .0395(3) Uani 1.00
C18 .78204(3) .35345(3) .12549(3) .0494(3) Uani 1.00
C19 .76376(3) .44602(3) .11891(3) .0510(3) Uani 1.00
C20 .79410(3) .50828(3) .17073(3) .0457(3) Uani 1.00
C21 .84523(3) .48037(3) .22740(3) .0472(3) Uani 1.00
C22 .86417(3) .38819(3) .23416(3) .0433(3) Uani 1.00
C26 .76149(3) .13282(3) .10964(3) .0408(3) Uani 1.00
C27 .73693(3) .12026(4) .03670(3) .0538(3) Uani 1.00
C28 .66535(3) .09707(4) .01319(3) .0667(4) Uani 1.00
C29 .61719(3) .08448(4) .06091(4) .0655(4) Uani 1.00
C30 .64032(3) .09625(4) .13340(3) .0636(4) Uani 1.00
C31 .71141(3) .12070(4) .15789(3) .0531(3) Uani 1.00
C33 1.09300(4) .26470(4) .17529(4) .0889(4) Uani 1.00
C4 .89041(3) .17409(3) .08124(2) .0420(3) Uani 1.00
C41 .97228(3) .01593(3) .12810(3) .0450(3) Uani 1.00
C42 .90608(3) .00180(3) .15394(3) .0427(3) Uani 1.00
C43 .84074(3) .15463(3) .13947(2) .0383(3) Uani 1.00
C5 .96940(3) .17560(3) .11417(3) .0441(3) Uani 1.00
C51 .42422(3) .19792(3) .19852(3) .0415(3) Uani 1.00
C54 .47615(3) .40707(3) .25519(3) .0464(3) Uani 1.00
C55 .42454(3) .37238(3) .30462(3) .0493(3) Uani 1.00
C57 .26121(3) .42922(4) .19671(3) .0583(3) Uani 1.00
C58 .23167(3) .44492(4) .12668(4) .0611(4) Uani 1.00
C59 .26410(3) .41177(4) .07033(3) .0573(3) Uani 1.00
C60 .32748(3) .35970(3) .08476(3) .0492(3) Uani 1.00
C62 .36437(3) .12813(4) .18310(3) .0520(3) Uani 1.00
C64 .25227(3) .09189(4) .11121(4) .0730(4) Uani 1.00
C65 .21012(4) .12504(5) .04481(4) .0996(5) Uani 1.00
C67 .59802(3) .25061(3) .27728(3) .0385(3) Uani 1.00
C68 .64677(3) .32468(3) .27616(3) .0470(3) Uani 1.00
C69 .71435(3) .32137(3) .31746(3) .0483(3) Uani 1.00
C7 1.00735(3) -.05923(4) .10082(3) .0581(3) Uani 1.00
C70 .73432(3) .24414(4) .35858(3) .0440(3) Uani 1.00
C71 .68727(3) .17044(3) .36094(3) .0475(3) Uani 1.00
C72 .61894(3) .17361(3) .32095(3) .0446(3) Uani 1.00
C76 .52759(3) .37289(3) .13671(3) .0435(3) Uani 1.00
C77 .54589(3) .46554(4) .13124(3) .0539(3) Uani 1.00
C78 .57529(3) .49655(4) .07102(4) .0653(4) Uani 1.00
C79 .58762(3) .43580(5) .01736(3) .0740(4) Uani 1.00
C8 .97597(4) -.14518(4) .09804(3) .0676(4) Uani 1.00
C80 .57105(3) .34387(5) .02324(3) .0696(4) Uani 1.00
C81 .54223(3) .31441(4) .08295(3) .0629(4) Uani 1.00
C83 .38918(4) .31706(5) .43563(3) .0982(5) Uani 1.00
C9 .90975(4) -.15879(4) .12298(3) .0681(4) Uani 1.00
C91 .32578(3) .37806(3) .21263(3) .0458(3) Uani 1.00
C92 .35753(2) .34276(3) .15517(3) .0394(3) Uani 1.00
C93 .49133(3) .33431(3) .19938(3) .0417(3) Uani 1.00
N11 .87125(2) .07729(2) .18731(19) .0394(2) Uani 1.00
N2 .89114(2) .20370(3) .25833(19) .0441(2) Uani 1.00
N23 .77206(3) .60551(3) .16375(3) .0652(3) Uani 1.00
N3 .84679(2) .22967(3) .19484(19) .0421(2) Uani 1.00
N52 .48578(2) .17381(3) .23451(2) .0445(2) Uani 1.00
N53 .53019(2) .25172(3) .23479(2) .0439(2) Uani 1.00
N56 .35523(3) .36180(3) .28594(2) .0526(3) Uani 1.00
N6 1.00786(2) .10377(3) .13323(2) .0493(2) Uani 1.00
N61 .42210(2) .28654(3) .16941(2) .0426(2) Uani 1.00
N73 .80634(3) .24121(4) .40192(2) .0569(3) Uani 1.00
O13 .98764(3) .11005(3) .35651(2) .0817(3) Uani 1.00
O16 .93182(2) -.01937(3) .31609(2) .0756(3) Uani 1.00
O24 .73324(3) .63024(3) .10855(2) .0887(3) Uani 1.00
O25 .79329(3) .65838(3) .21276(3) .0996(3) Uani 1.00
O63 .3155(19) .15270(2) .12930(19) .0596(2) Uani 1.00
O66 .36250(2) .05854(3) .21749(3) .0972(3) Uani 1.00
O74 .84424(2) .31092(3) .40529(19) .0673(2) Uani 1.00
O75 .82564(2) .16950(3) .43423(2) .0878(3) Uani 1.00
S32 1.006026(8) .286879(9) .124887(8) .05863(8) Uani 1.00
S82 .464768(9) .350181(12) .392611(8) .07061(10) Uani 1.00
H10 .828161 -.094915 .167607 .0500 Uiso 1.00
H15A 1.096398 .059159 .494671 .0500 Uiso 1.00
H15B 1.066668 .156904 .468077 .0500 Uiso 1.00
H15C 1.114370 .099109 .421054 .0500 Uiso 1.00
H18 .760677 .310028 .089667 .0500 Uiso 1.00
H19 .729823 .467161 .078604 .0500 Uiso 1.00
H21 .867019 .525207 .261850 .0500 Uiso 1.00
H22 .900070 .368268 .273266 .0500 Uiso 1.00
H27 .770631 .128179 .002421 .0500 Uiso 1.00
H28 .649557 .089886 -.037702 .0500 Uiso 1.00
H29 .567561 .067498 .043923 .0500 Uiso 1.00
H30 .606907 .087548 .167865 .0500 Uiso 1.00
H31 .726836 .129498 .208688 .0500 Uiso 1.00
H33A 1.118769 .322218 .184657 .0500 Uiso 1.00
H33B 1.120327 .224509 .148010 .0500 Uiso 1.00
H33C 1.087012 .235528 .220313 .0500 Uiso 1.00
H4A .877334 .233135 .059405 .0500 Uiso 1.00
H4B .882945 .126375 .045091 .0500 Uiso 1.00
H54A .455583 .460745 .229556 .0500 Uiso 1.00
H54B .521904 .423315 .283229 .0500 Uiso 1.00
H57 .237685 .453563 .235415 .0500 Uiso 1.00
H58 .187055 .479656 .117353 .0500 Uiso 1.00
H59 .242979 .424698 .021427 .0500 Uiso 1.00
H60 .35041 .33546 .04563 .0500 Uiso 1.00
H64A .268425 .029491 .104840 .0500 Uiso 1.00
H64B .222877 .093384 .149787 .0500 Uiso 1.00
H65A .168235 .085843 .032306 .0500 Uiso 1.00
H65B .239912 .123520 .006625 .0500 Uiso 1.00
H65C .194365 .187413 .051573 .0500 Uiso 1.00
H68 .632854 .377935 .246545 .0500 Uiso 1.00
H69 .747549 .372589 .317508 .0500 Uiso 1.00
H7 1.053610 -.050697 .083888 .0500 Uiso 1.00
H71 .702003 .117354 .390454 .0500 Uiso 1.00
H72 .585635 .122865 .322917 .0500 Uiso 1.00
H77 .538408 .508426 .168865 .0500 Uiso 1.00
H78 .586935 .561099 .067126 .0500 Uiso 1.00
H79 .607962 .457471 -.024182 .0500 Uiso 1.00
H8 .999759 -.196829 .078727 .0500 Uiso 1.00
H80 .579479 .301112 -.014156 .0500 Uiso 1.00
H81 .531337 .249904 .088512 .0500 Uiso 1.00
H83A .405562 .303100 .485529 .0500 Uiso 1.00
H83B .366537 .263121 .412093 .0500 Uiso 1.00
H83C .354465 .366923 .432549 .0500 Uiso 1.00
H9 .888277 -.219549 .120896 .0500 Uiso 1.00

loop_
_atom_site_aniso_label
_atom_site_aniso_U_11
_atom_site_aniso_U_22
_atom_site_aniso_U_33
_atom_site_aniso_U_12
_atom_site_aniso_U_13
_atom_site_aniso_U_23
C1 .0526(3) .0380(3) .0308(3) .0034(2) .0030(2) .0047(2)
C10 .0682(4) .0411(3) .0541(3) .0001(3) .0136(3) .0019(3)
C12 .0572(4) .0462(3) .0431(3) -.0011(3) .0011(3) .0111(3)
C14 .2001(10) .1520(8) .0962(6) -.1018(7) -.0908(6) .0949(6)
C15 .1182(7) .1733(9) .1070(7) .0279(6) .0262(5) .0877(7)
C17 .0447(3) .0345(3) .0384(3) .0060(2) .0055(2) .0035(2)
C18 .0636(4) .0372(3) .0437(3) .0057(3) -.0099(3) -.0042(2)
C19 .0560(3) .0441(3) .0496(3) .0075(3) -.0072(3) .0037(3)
C20 .0496(3) .0325(3) .0542(3) .0073(2) .0075(3) .0027(2)
C21 .0539(3) .0398(3) .0467(3) -.0001(2) .0043(3) -.0035(2)
C22 .0510(3) .0421(3) .0350(3) .0027(2) -.0006(2) .0004(2)
C26 .0501(3) .0333(3) .0382(3) .0070(2) .0074(2) .0019(2)
C27 .0535(4) .0672(4) .0396(3) -.0028(3) .0055(3) -.0063(3)
C28 .0617(4) .0854(4) .0505(4) -.0044(3) -.0020(3) -.0119(3)
C29 .0505(4) .0675(4) .0759(5) -.0033(3) -.0011(3) -.0129(3)
C30 .0532(4) .0629(4) .0757(5) .0024(3) .0244(3) -.0007(3)
C31 .0612(4) .0543(3) .0431(3) .0046(3) .0087(3) -.0016(3)
C33 .0659(4) .0581(4) .1383(6) -.0068(3) -.0045(4) -.0178(4)
C4 .0512(3) .0392(3) .0344(3) .0016(2) .0034(2) .0008(2)
C41 .0512(3) .0367(3) .0454(3) .0085(2) .0007(3) -.0011(2)
C42 .0540(3) .0346(3) .0378(3) .0073(2) .0015(2) .0024(2)
C43 .0521(3) .0328(3) .0290(3) .0060(2) .0030(2) -.0005(2)
C5 .0523(3) .0430(3) .0363(3) .0018(3) .0084(2) .0000(2)
C51 .0434(3) .0321(3) .0473(3) -.0010(2) .0010(2) -.0014(2)
C54 .0427(3) .0403(3) .0541(3) -.0033(2) -.0010(3) -.0010(2)
C55 .0577(4) .0420(3) .0472(3) -.0036(3) .0076(3) -.0031(2)
C57 .0432(3) .0614(4) .0707(4) .0008(3) .0189(3) -.0034(3)
C58 .0398(3) .0613(4) .0790(4) .0074(3) -.0066(3) .0053(3)
C59 .0555(4) .0581(4) .0549(4) .0035(3) -.0077(3) .0124(3)
C60 .0483(3) .0498(3) .0484(3) -.0020(3) .0053(3) -.0022(3)
C62 .0460(3) .0369(3) .0701(4) -.0019(3) -.0059(3) .0051(3)
C64 .0532(4) .0672(4) .0937(5) -.0198(3) -.0143(3) -.0040(4)
C65 .0758(5) .1260(6) .0918(5) -.0294(4) -.0129(4) -.0100(5)
C67 .0365(3) .0384(3) .0393(3) .0032(2) .0010(2) -.0011(2)
C68 .0438(3) .0403(3) .0554(3) -.0029(2) .0030(3) .0065(2)
C69 .0431(3) .0498(3) .0512(3) -.0075(2) .0075(3) -.0065(3)
C7 .0552(4) .0491(3) .0692(4) .0101(3) .0107(3) -.0086(3)
C70 .0354(3) .0576(3) .0375(3) .0016(3) -.0003(2) -.0082(3)
C71 .0500(3) .0497(3) .0411(3) .0033(3) .0002(2) .0036(2)
C72 .0445(3) .0420(3) .0456(3) -.0041(2) .0002(2) .0004(2)
C76 .0497(3) .0347(3) .0442(3) .0001(2) .0001(2) .0044(2)
C77 .0517(3) .0508(3) .0574(4) -.0011(3) .0034(3) .0051(3)
C78 .0604(4) .0602(4) .0741(4) -.0067(3) .0090(3) .0231(3)
C79 .0640(4) .1009(5) .0563(4) -.0006(4) .0122(3) .0227(4)
C8 .0770(5) .0434(3) .0811(4) .0148(3) .0117(4) -.0164(3)
C80 .0746(4) .0803(5) .0535(4) .0014(4) .0154(3) -.0026(3)
C81 .0758(4) .0563(4) .0566(4) .0070(3) .0193(3) .0044(3)
C83 .1268(6) .1125(6) .0535(4) -.0233(5) .0122(4) .0199(4)
C9 .0900(5) .0339(3) .0789(4) -.0027(3) .0124(4) -.0092(3)
C91 .0428(3) .0446(3) .0489(3) -.0049(2) .0048(3) .0054(3)
C92 .0343(3) .0327(3) .0493(3) .0019(2) -.0004(2) -.0002(2)
C93 .0378(3) .0353(3) .0501(3) .0010(2) -.0006(2) .0011(2)
N11 .0520(3) .0339(2) .0308(2) .00802(19) .00172(19) .00169(18)
N2 .0601(3) .0419(3) .0284(2) .0061(2) -.00006(19) .00391(19)
N23 .0722(4) .0406(3) .0802(4) .0096(3) .0030(3) -.0024(3)
N3 .0595(3) .0351(2) .0294(2) .00760(19) -.0031(2) -.00106(18)
N52 .0425(3) .0331(2) .0557(3) -.00435(19) -.0024(2) .00121(19)
N53 .0373(2) .0323(2) .0592(3) -.00382(18) -.0070(2) .00538(19)
N56 .0593(3) .0511(3) .0465(3) -.0054(2) .0092(2) .0003(2)
N6 .0519(3) .0414(3) .0536(3) .0021(2) .0083(2) -.0026(2)
N61 .0376(2) .0344(2) .0539(3) -.00050(19) -.00069(19) -.0013(2)
N73 .0488(3) .0790(4) .0409(3) .0001(3) -.0011(2) -.0092(3)
O13 .1166(4) .0686(3) .0518(3) -.0258(3) -.0328(2) .0290(2)
O16 .0911(3) .0510(3) .0785(3) -.0047(2) -.0196(2) .0232(2)
O24 .1178(4) .0533(3) .0875(3) .0319(3) -.0237(3) .0063(2)
O25 .1371(4) .0440(2) .1086(4) .0158(3) -.0296(3) -.0201(3)
O63 .0516(2) .0517(2) .0711(3) -.01361(18) -.0143(2) .0033(2)
O66 .0809(3) .0608(3) .1398(4) -.0270(2) -.0397(3) .0440(3)
O74 .0490(2) .0987(3) .0524(2) -.0200(2) .00217(18) -.0114(2)
O75 .0733(3) .0896(3) .0925(3) .0046(3) -.0341(2) .0118(3)
S32 .05907(9) .04210(8) .07317(10) -.00397(7) .00738(7) .00471(7)
S82 .08421(12) .07756(11) .04688(9) -.00392(9) -.00422(8) .00364(8)

loop_
_atom_type_symbol
_atom_type_description
_atom_type_scat_dispersion_real
_atom_type_scat_dispersion_imag
_atom_type_scat_source
'C ' 'C ' .0033 .0016 'Waasmaier & Kirfel, 1995'
'H ' 'H ' .0000 .0000 'Waasmaier & Kirfel, 1995'
'N ' 'N ' .0061 .0033 'Waasmaier & Kirfel, 1995'
'O ' 'O ' .0106 .0060 'Waasmaier & Kirfel, 1995'
'S ' 'S ' .1246 .1234 'Waasmaier & Kirfel, 1995'

loop_
_geom_angle_atom_site_label_1
_geom_angle_atom_site_label_2
_geom_angle_atom_site_label_3
_geom_angle
C1 N11 C42 120.63(4)
C1 N11 C43 106.69(3)
C12 O13 C14 112.54(7)
C17 C18 C19 119.77(4)
C17 C22 C21 120.18(4)
C17 N3 C43 127.73(4)
C20 C19 C18 119.75(4)
C20 N23 O25 118.58(5)
C21 C20 C19 121.16(4)
C21 C20 N23 120.14(5)
C22 C17 C18 119.59(4)
C22 C21 C20 119.44(4)
C26 C27 C28 120.96(5)
C26 C31 C30 120.56(5)
C26 C43 C4 114.56(4)
C27 C26 C31 117.61(4)
C27 C28 C29 120.85(5)
C30 C29 C28 119.21(5)
C31 C30 C29 120.79(5)
C41 C42 C10 120.42(5)
C41 C7 C8 120.11(5)
C41 N6 C5 117.87(4)
C42 C10 C9 119.39(5)
C42 C41 C7 119.27(5)
C42 N11 C43 117.27(3)
C43 C26 C27 123.53(4)
C43 C26 C31 118.80(4)
C43 C4 C5 110.72(4)
C5 S32 C33 101.78(3)
C51 C62 O66 122.55(5)
C51 N61 C93 107.57(4)
C55 S82 C83 102.55(3)
C57 C58 C59 121.30(5)
C60 C59 C58 119.26(5)
C60 C92 C91 120.99(4)
C62 O63 C64 117.47(4)
C67 C68 C69 120.16(4)
C67 C72 C71 120.07(4)
C67 N53 C93 127.03(4)
C68 C67 C72 119.16(4)
C68 C69 C70 119.63(5)
C69 C70 C71 121.39(4)
C69 C70 N73 119.15(5)
C72 C71 C70 119.57(5)
C76 C77 C78 119.81(5)
C76 C81 C80 123.13(5)
C76 C93 C54 114.34(4)
C77 C76 C81 117.73(5)
C77 C78 C79 120.57(6)
C78 C79 C80 119.83(6)
C8 C9 C10 120.32(5)
C81 C80 C79 118.87(6)
C9 C8 C7 120.47(5)
C91 C57 C58 120.47(5)
C91 N56 C55 118.35(4)
C92 C60 C59 120.01(5)
C92 C91 C57 117.94(5)
C92 C91 N56 122.49(4)
C92 N61 C51 124.73(4)
C92 N61 C93 117.18(3)
C93 C54 C55 112.46(4)
C93 C76 C77 122.95(5)
C93 C76 C81 119.32(4)
N11 C1 C12 122.08(4)
N11 C1 N2 115.43(4)
N11 C42 C10 119.25(5)
N11 C42 C41 120.28(4)
N11 C43 C26 109.22(4)
N11 C43 C4 110.22(3)
N2 C1 C12 121.69(4)
N2 N3 C17 117.85(4)
N2 N3 C43 111.93(3)
N23 C20 C19 118.69(5)
N3 C17 C18 120.87(4)
N3 C17 C22 119.50(4)
N3 C43 C26 112.24(4)
N3 C43 C4 111.24(4)
N3 C43 N11 98.13(3)
N3 N2 C1 105.54(4)
N52 C51 C62 119.79(4)
N52 C51 N61 115.36(4)
N52 N53 C67 118.63(3)
N52 N53 C93 113.18(3)
N53 C67 C68 121.04(4)
N53 C67 C72 119.79(4)
N53 C93 C54 111.49(4)
N53 C93 C76 113.09(4)
N53 N52 C51 105.25(4)
N56 C55 C54 124.43(4)
N56 C91 C57 119.54(5)
N6 C41 C42 121.82(4)
N6 C41 C7 118.77(5)
N6 C5 C4 124.97(4)
N61 C51 C62 124.40(4)
N61 C92 C60 119.46(4)
N61 C92 C91 119.54(4)
N61 C93 C54 110.01(4)
N61 C93 C76 108.95(4)
N61 C93 N53 97.65(3)
N73 C70 C71 119.45(5)
O13 C12 C1 113.51(4)
O13 C14 C15 110.59(10)
O16 C12 C1 122.02(5)
O16 C12 O13 124.46(5)
O24 N23 C20 118.57(5)
O24 N23 O25 122.84(5)
O63 C62 C51 112.40(4)
O63 C62 O66 125.05(5)
O63 C64 C65 108.50(5)
O74 N73 C70 118.52(5)
O74 N73 O75 122.88(5)
O75 N73 C70 118.59(5)
S32 C5 C4 113.60(3)
S32 C5 N6 121.43(4)
S82 C55 C54 114.66(4)
S82 C55 N56 120.88(4)

loop_
_geom_bond_atom_site_label_1
_geom_bond_atom_site_label_2
_geom_bond_site_symmetry_1
_geom_bond_site_symmetry_2
_geom_bond_distance
_geom_bond_publ_flag
C1 C12 . . 1.4737(6) ?
C15 C14 . . 1.324(2) ?
C17 C18 . . 1.3936(6) ?
C17 C22 . . 1.3973(6) ?
C19 C18 . . 1.3776(7) ?
C20 C19 . . 1.3804(7) ?
C20 N23 . . 1.4602(6) ?
C21 C20 . . 1.3775(7) ?
C21 C22 . . 1.3752(6) ?
C26 C27 . . 1.3862(6) ?
C26 C31 . . 1.3896(6) ?
C26 C43 . . 1.5263(6) ?
C27 C28 . . 1.3766(8) ?
C28 C29 . . 1.3564(8) ?
C30 C29 . . 1.3722(7) ?
C31 C30 . . 1.3763(7) ?
C4 C43 . . 1.5429(6) ?
C4 C5 . . 1.5041(7) ?
C41 C7 . . 1.3947(6) ?
C42 C10 . . 1.3837(7) ?
C42 C41 . . 1.3914(7) ?
C51 C62 . . 1.4936(6) ?
C54 C55 . . 1.5022(7) ?
C57 C58 . . 1.3640(7) ?
C57 C91 . . 1.3997(7) ?
C58 C59 . . 1.3675(7) ?
C60 C59 . . 1.3862(7) ?
C64 C65 . . 1.4506(9) ?
C67 C68 . . 1.3992(6) ?
C67 C72 . . 1.3995(6) ?
C69 C68 . . 1.3750(7) ?
C69 C70 . . 1.3734(7) ?
C70 C71 . . 1.3775(7) ?
C72 C71 . . 1.3762(6) ?
C76 C81 . . 1.3661(7) ?
C77 C76 . . 1.3849(7) ?
C77 C78 . . 1.3887(7) ?
C79 C78 . . 1.3732(8) ?
C79 C80 . . 1.3678(8) ?
C8 C7 . . 1.3659(7) ?
C8 C9 . . 1.3831(8) ?
C81 C80 . . 1.3682(7) ?
C9 C10 . . 1.3835(7) ?
C92 C60 . . 1.3760(6) ?
C92 C91 . . 1.3888(6) ?
C93 C54 . . 1.5316(6) ?
C93 C76 . . 1.5313(6) ?
N11 C1 . . 1.3850(5) ?
N11 C42 . . 1.4486(5) ?
N11 C43 . . 1.4894(5) ?
N2 C1 . . 1.2796(5) ?
N23 O25 . . 1.2133(5) ?
N3 C17 . . 1.3901(5) ?
N3 C43 . . 1.4895(5) ?
N3 N2 . . 1.3957(5) ?
N52 C51 . . 1.2867(5) ?
N52 N53 . . 1.3907(5) ?
N53 C67 . . 1.3879(5) ?
N53 C93 . . 1.4961(5) ?
N56 C55 . . 1.2895(6) ?
N56 C91 . . 1.4204(6) ?
N6 C41 . . 1.4237(6) ?
N6 C5 . . 1.2782(6) ?
N61 C51 . . 1.3866(5) ?
N61 C92 . . 1.4368(5) ?
N61 C93 . . 1.4923(5) ?
N73 C70 . . 1.4597(6) ?
O13 C12 . . 1.3079(6) ?
O13 C14 . . 1.4596(14) ?
O16 C12 . . 1.1927(6) ?
O24 N23 . . 1.2243(6) ?
O63 C62 . . 1.3028(6) ?
O63 C64 . . 1.4634(6) ?
O66 C62 . . 1.1940(6) ?
O74 N73 . . 1.2216(5) ?
O75 N73 . . 1.2246(5) ?
S32 C33 . . 1.7759(7) ?
S32 C5 . . 1.7418(5) ?
S82 C55 . . 1.7364(5) ?
S82 C83 . . 1.7715(7) ?

loop_
_cod_related_entry_id
_cod_related_entry_database
_cod_related_entry_code
1 ChemSpider 9039322
